data_7705587
loop_
_publ_author_name
'Bazhenova, Tamara A.'
'Zorina, Leokadiya V.'
'Simonov, Sergey V.'
'Mironov, Vladimir S.'
'Maximova, Olga V.'
'Spillecke, Lena'
'Koo, Changhyun'
'Klingeler, R\"udiger'
'Manakin, Yuriy V.'
'Vasiliev, Alexander N.'
'Yagubskii, Eduard B.'

_publ_section_title
;
 The first pentagonal-bipyramidal vanadium(III) complexes with a
 Schiff-base N<sub>3</sub>O<sub>2</sub> pentadentate ligand: synthesis,
 structure and magnetic properties.
;
_journal_issue 43
_journal_name_full 'Dalton transactions (Cambridge, England : 2003)'
_journal_page_first 15287
_journal_page_last 15298
_journal_paper_doi 10.1039/d0dt03092a
_journal_volume 49
_journal_year 2020
_chemical_formula_moiety 'C23 H21 Cl2 N5 O2 V, C2 H6 O, Cl'
_chemical_formula_sum 'C25 H27 Cl3 N5 O3 V'
_chemical_formula_weight 602.80
_space_group_crystal_system orthorhombic
_space_group_IT_number 19
_space_group_name_Hall 'P 2ac 2ab'
_space_group_name_H-M_alt 'P 21 21 21'
_atom_sites_solution_hydrogens mixed
_atom_sites_solution_primary direct
_audit_creation_method SHELXL-2013
_audit_update_record
;
2020-07-10 deposited with the CCDC.	2020-10-05 downloaded from the CCDC.
;
_cell_angle_alpha 90
_cell_angle_beta 90
_cell_angle_gamma 90
_cell_formula_units_Z 4
_cell_length_a 7.29023(8)
_cell_length_b 15.38948(19)
_cell_length_c 22.8617(3)
_cell_measurement_reflns_used 11477
_cell_measurement_temperature 150(1)
_cell_measurement_theta_max 32.7400
_cell_measurement_theta_min 2.2180
_cell_volume 2564.92(5)
_computing_cell_refinement 'CrysAlisPro 1.171.39.46 (Rigaku OD, 2018)'
_computing_data_collection 'CrysAlisPro 1.171.39.46 (Rigaku OD, 2018)'
_computing_data_reduction 'CrysAlisPro 1.171.39.46 (Rigaku OD, 2018)'
_computing_molecular_graphics 'DIAMOND 3.1 (Crystal Impact GbR 2005)'
_computing_publication_material 'WinGX publication routines (Farrugia, 1999)'
_computing_structure_refinement 'SHELXL-2013 (Sheldrick, 2013)'
_computing_structure_solution 'SHELXS-97 (Sheldrick, 2008)'
_diffrn_ambient_environment N~2~
_diffrn_ambient_temperature 150(1)
_diffrn_detector 'CCD plate'
_diffrn_detector_area_resol_mean 10.4566
_diffrn_detector_type AtlasS2
_diffrn_measured_fraction_theta_full 0.992
_diffrn_measured_fraction_theta_max 0.926
_diffrn_measurement_device 'four-circle diffractometer'
_diffrn_measurement_device_type 'Xcalibur, AtlasS2, Gemini'
_diffrn_measurement_method '\w scans'
_diffrn_radiation_monochromator graphite
_diffrn_radiation_probe x-ray
_diffrn_radiation_type 'Mo K\a'
_diffrn_radiation_wavelength 0.71073
_diffrn_reflns_av_R_equivalents 0.0170
_diffrn_reflns_av_unetI/netI 0.0227
_diffrn_reflns_Laue_measured_fraction_full 0.992
_diffrn_reflns_Laue_measured_fraction_max 0.926
_diffrn_reflns_limit_h_max 10
_diffrn_reflns_limit_h_min -10
_diffrn_reflns_limit_k_max 15
_diffrn_reflns_limit_k_min -23
_diffrn_reflns_limit_l_max 27
_diffrn_reflns_limit_l_min -34
_diffrn_reflns_number 21049
_diffrn_reflns_point_group_measured_fraction_full 0.990
_diffrn_reflns_point_group_measured_fraction_max 0.900
_diffrn_reflns_theta_full 31.000
_diffrn_reflns_theta_max 32.885
_diffrn_reflns_theta_min 2.933
_diffrn_source 'fine-focus sealed X-ray tube'
_diffrn_source_type 'Enhance (Mo) X-ray Source'
_exptl_absorpt_coefficient_mu 0.738
_exptl_absorpt_correction_T_max 1.00000
_exptl_absorpt_correction_T_min 0.87604
_exptl_absorpt_correction_type multi-scan
_exptl_absorpt_process_details
;
CrysAlisPro 1.171.39.46 (Rigaku Oxford Diffraction, 2018)
Empirical absorption correction using spherical harmonics,
 implemented in SCALE3 ABSPACK scaling algorithm.
;
_exptl_crystal_colour brown
_exptl_crystal_density_diffrn 1.561
_exptl_crystal_description prism
_exptl_crystal_F_000 1240
_exptl_crystal_size_max 0.715
_exptl_crystal_size_mid 0.286
_exptl_crystal_size_min 0.123
_refine_diff_density_max 0.368
_refine_diff_density_min -0.737
_refine_diff_density_rms 0.071
_refine_ls_abs_structure_details
;
 Flack x determined using 3451 quotients [(I+)-(I-)]/[(I+)+(I-)]
 (Parsons and Flack (2004), Acta Cryst. A60, s61).
;
_refine_ls_abs_structure_Flack 0.007(5)
_refine_ls_extinction_method none
_refine_ls_goodness_of_fit_ref 1.002
_refine_ls_hydrogen_treatment mixed
_refine_ls_matrix_type full
_refine_ls_number_parameters 340
_refine_ls_number_reflns 8631
_refine_ls_number_restraints 1
_refine_ls_restrained_S_all 1.002
_refine_ls_R_factor_all 0.0320
_refine_ls_R_factor_gt 0.0301
_refine_ls_shift/su_max 0.021
_refine_ls_shift/su_mean 0.000
_refine_ls_structure_factor_coef Fsqd
_refine_ls_weighting_details
;
 w=1/[\s^2^(Fo^2^)+(0.0518P)^2^+0.9687P]
 where P=(Fo^2^+2Fc^2^)/3
;
_refine_ls_weighting_scheme calc
_refine_ls_wR_factor_gt 0.0819
_refine_ls_wR_factor_ref 0.0840
_reflns_Friedel_coverage 0.740
_reflns_Friedel_fraction_full 0.988
_reflns_Friedel_fraction_max 0.868
_reflns_number_gt 8290
_reflns_number_total 8631
_reflns_threshold_expression 'I > 2\s(I)'
_cod_data_source_file d0dt03092a2.cif
_cod_data_source_block 1_150K
_cod_depositor_comments 'Adding full bibliography for 7705587--7705589.cif.'
_cod_database_code 7705587
_shelx_space_group_comment
;
The symmetry employed for this shelxl refinement is uniquely defined
by the following loop, which should always be used as a source of
symmetry information in preference to the above space-group names.
They are only intended as comments.
;
_shelx_estimated_absorpt_t_min 0.620
_shelx_estimated_absorpt_t_max 0.915
_oxdiff_exptl_absorpt_empirical_full_min 0.917
_oxdiff_exptl_absorpt_empirical_full_max 1.128
_oxdiff_exptl_absorpt_empirical_details
;
Empirical correction (ABSPACK) includes:
- Absorption correction using spherical harmonics
- Frame scaling
;
_shelxl_version_number 2013-2

loop_
_space_group_symop_operation_xyz
'x, y, z'
'-x+1/2, -y, z+1/2'
'-x, y+1/2, -z+1/2'
'x+1/2, -y+1/2, -z'

loop_
_atom_site_label
_atom_site_type_symbol
_atom_site_fract_x
_atom_site_fract_y
_atom_site_fract_z
_atom_site_U_iso_or_equiv
_atom_site_adp_type
_atom_site_occupancy
_atom_site_site_symmetry_order
_atom_site_calc_flag
_atom_site_refinement_flags_posn
_atom_site_refinement_flags_adp
_atom_site_refinement_flags_occupancy
_atom_site_disorder_assembly
_atom_site_disorder_group
V1 V 0.83248(5) 0.99218(2) 0.76654(2) 0.01373(7) Uani 1 1 d . . . . .
Cl1 Cl 0.56697(7) 0.94605(3) 0.81704(2) 0.02013(10) Uani 1 1 d . . . . .
Cl2 Cl 1.10494(7) 1.03898(4) 0.71742(2) 0.02179(10) Uani 1 1 d . . . . .
C1 C 1.0136(3) 0.75021(14) 0.87995(9) 0.0191(4) Uani 1 1 d . . . . .
H1 H 0.9641 0.7437 0.8427 0.023 Uiso 1 1 calc R U . . .
C2 C 1.0540(4) 0.67754(15) 0.91348(11) 0.0241(4) Uani 1 1 d . . . . .
H2 H 1.0321 0.6223 0.8986 0.029 Uiso 1 1 calc R U . . .
C3 C 1.1270(4) 0.68713(16) 0.96931(11) 0.0275(5) Uani 1 1 d . . . . .
H3 H 1.1524 0.6383 0.9919 0.033 Uiso 1 1 calc R U . . .
C4 C 1.1618(4) 0.76947(16) 0.99127(10) 0.0257(4) Uani 1 1 d . . . . .
H4 H 1.2115 0.7756 1.0285 0.031 Uiso 1 1 calc R U . . .
C5 C 1.1233(3) 0.84316(15) 0.95811(10) 0.0226(4) Uani 1 1 d . . . . .
H5 H 1.1475 0.8983 0.9729 0.027 Uiso 1 1 calc R U . . .
C6 C 1.0477(3) 0.83335(13) 0.90235(9) 0.0162(3) Uani 1 1 d . . . . .
C7 C 1.0001(3) 0.90792(13) 0.86533(8) 0.0151(3) Uani 1 1 d . . . . .
C8 C 0.9568(3) 1.17027(14) 0.91715(9) 0.0183(4) Uani 1 1 d . . . . .
H8A H 1.0078 1.1275 0.9430 0.027 Uiso 1 1 calc R U . . .
H8B H 0.8503 1.1958 0.9349 0.027 Uiso 1 1 calc R U . . .
H8C H 1.0464 1.2146 0.9098 0.027 Uiso 1 1 calc R U . . .
C9 C 0.9040(3) 1.12832(12) 0.86109(8) 0.0149(3) Uani 1 1 d . . . . .
C10 C 0.8216(3) 1.17734(12) 0.81223(8) 0.0152(3) Uani 1 1 d . . . . .
C11 C 0.8030(3) 1.26737(13) 0.81096(9) 0.0183(4) Uani 1 1 d . . . . .
H11 H 0.8478 1.3014 0.8414 0.022 Uiso 1 1 calc R U . . .
C12 C 0.7160(3) 1.30530(13) 0.76334(10) 0.0194(4) Uani 1 1 d . . . . .
H12 H 0.7043 1.3654 0.7610 0.023 Uiso 1 1 calc R U . . .
C13 C 0.6466(3) 1.25258(13) 0.71918(9) 0.0181(4) Uani 1 1 d . . . . .
H13 H 0.5835 1.2765 0.6877 0.022 Uiso 1 1 calc R U . . .
C14 C 0.6735(3) 1.16302(12) 0.72302(8) 0.0156(3) Uani 1 1 d . . . . .
C15 C 0.6105(3) 1.09989(13) 0.67889(9) 0.0161(3) Uani 1 1 d . . . . .
C16 C 0.4903(3) 1.12553(14) 0.62925(9) 0.0215(4) Uani 1 1 d . . . . .
H16A H 0.4965 1.0821 0.5992 0.032 Uiso 1 1 calc R U . . .
H16B H 0.5307 1.1803 0.6138 0.032 Uiso 1 1 calc R U . . .
H16C H 0.3661 1.1308 0.6427 0.032 Uiso 1 1 calc R U . . .
C17 C 0.7055(3) 0.87890(13) 0.67354(8) 0.0155(3) Uani 1 1 d . . . . .
C18 C 0.6605(3) 0.79575(12) 0.64516(8) 0.0156(3) Uani 1 1 d . . . . .
C19 C 0.5830(3) 0.79067(13) 0.58919(9) 0.0179(3) Uani 1 1 d . . . . .
H19 H 0.5639 0.8408 0.5673 0.021 Uiso 1 1 calc R U . . .
C20 C 0.5349(3) 0.70998(15) 0.56669(10) 0.0210(4) Uani 1 1 d . . . . .
H20 H 0.4850 0.7061 0.5293 0.025 Uiso 1 1 calc R U . . .
C21 C 0.5609(3) 0.63481(14) 0.59960(10) 0.0215(4) Uani 1 1 d . . . . .
H21 H 0.5247 0.5812 0.5847 0.026 Uiso 1 1 calc R U . . .
C22 C 0.6414(3) 0.63996(13) 0.65499(10) 0.0195(4) Uani 1 1 d . . . . .
H22 H 0.6609 0.5897 0.6767 0.023 Uiso 1 1 calc R U . . .
C23 C 0.6920(3) 0.71997(13) 0.67754(9) 0.0168(3) Uani 1 1 d . . . . .
H23 H 0.7470 0.7234 0.7142 0.020 Uiso 1 1 calc R U . . .
N1 N 0.9798(2) 0.98783(11) 0.88902(7) 0.0157(3) Uani 1 1 d D . . . .
H1N H 0.955(4) 0.993(2) 0.9238(11) 0.019 Uiso 1 1 d D U . . .
N2 N 0.9167(2) 1.04677(11) 0.84836(7) 0.0144(3) Uani 1 1 d . . . . .
N3 N 0.7621(2) 1.12635(10) 0.76825(7) 0.0144(3) Uani 1 1 d . . . . .
N4 N 0.6695(3) 1.02265(10) 0.69073(7) 0.0159(3) Uani 1 1 d . . . . .
N5 N 0.6239(3) 0.95317(11) 0.65612(8) 0.0186(3) Uani 1 1 d D . . . .
H5N H 0.556(2) 0.95638(15) 0.6283(8) 0.022 Uiso 1 1 calc DR U . . .
O1 O 0.9761(2) 0.89849(10) 0.81162(6) 0.0179(3) Uani 1 1 d . . . . .
O2 O 0.8131(2) 0.88165(10) 0.71602(7) 0.0208(3) Uani 1 1 d . . . . .
Cl3 Cl 0.84243(10) 1.01353(4) 1.01428(2) 0.02938(13) Uani 1 1 d . . . . .
C1S C 0.4914(6) 0.6124(3) 0.4310(2) 0.0564(9) Uani 1 1 d . . . . .
H1SA H 0.3886 0.5869 0.4509 0.085 Uiso 1 1 calc R U . . .
H1SB H 0.4667 0.6149 0.3898 0.085 Uiso 1 1 calc R U . . .
H1SC H 0.5117 0.6701 0.4456 0.085 Uiso 1 1 calc R U . . .
C2S C 0.6602(5) 0.5579(2) 0.44163(13) 0.0393(6) Uani 1 1 d . . . . .
H2SA H 0.7317 0.5816 0.4736 0.047 Uiso 1 1 calc R U . . .
H2SB H 0.6261 0.4987 0.4513 0.047 Uiso 1 1 calc R U . . .
O1S O 0.7619(4) 0.5600(2) 0.38928(14) 0.0578(7) Uani 1 1 d . . . . .
H1S H 0.6943 0.5485 0.3617 0.087 Uiso 1 1 calc R U . . .

loop_
_atom_site_aniso_label
_atom_site_aniso_U_11
_atom_site_aniso_U_22
_atom_site_aniso_U_33
_atom_site_aniso_U_23
_atom_site_aniso_U_13
_atom_site_aniso_U_12
V1 0.01882(14) 0.01137(12) 0.01101(12) -0.00125(10) -0.00124(10) 0.00249(11)
Cl1 0.0214(2) 0.01497(19) 0.0240(2) -0.00164(17) 0.00171(17) -0.00253(16)
Cl2 0.0218(2) 0.0261(2) 0.0174(2) 0.00016(18) 0.00398(17) 0.00167(19)
C1 0.0223(9) 0.0177(9) 0.0172(9) -0.0012(7) 0.0004(7) 0.0015(7)
C2 0.0316(11) 0.0159(9) 0.0248(10) 0.0006(8) 0.0039(9) 0.0045(8)
C3 0.0332(12) 0.0245(10) 0.0248(10) 0.0069(8) 0.0020(9) 0.0116(9)
C4 0.0287(10) 0.0301(11) 0.0183(9) 0.0033(8) -0.0059(8) 0.0099(9)
C5 0.0271(10) 0.0211(9) 0.0196(9) -0.0017(8) -0.0059(8) 0.0050(8)
C6 0.0185(8) 0.0155(8) 0.0146(8) 0.0007(6) -0.0002(6) 0.0030(7)
C7 0.0166(8) 0.0148(8) 0.0139(8) -0.0010(6) 0.0000(6) 0.0019(7)
C8 0.0242(9) 0.0160(8) 0.0146(8) -0.0036(7) 0.0004(7) -0.0019(7)
C9 0.0178(8) 0.0136(7) 0.0135(8) -0.0007(6) 0.0023(6) -0.0005(6)
C10 0.0176(8) 0.0129(7) 0.0151(8) -0.0013(6) 0.0027(7) 0.0001(6)
C11 0.0224(9) 0.0130(7) 0.0195(9) -0.0011(7) 0.0033(7) -0.0006(7)
C12 0.0225(9) 0.0132(8) 0.0225(9) 0.0009(7) 0.0049(7) 0.0019(7)
C13 0.0212(9) 0.0144(8) 0.0186(8) 0.0024(7) 0.0025(7) 0.0025(7)
C14 0.0185(8) 0.0137(7) 0.0146(8) 0.0012(6) 0.0024(7) 0.0011(7)
C15 0.0181(8) 0.0151(8) 0.0150(8) 0.0009(6) 0.0004(7) 0.0024(7)
C16 0.0273(10) 0.0189(9) 0.0183(9) 0.0016(7) -0.0048(8) 0.0044(8)
C17 0.0199(8) 0.0146(8) 0.0121(8) -0.0014(6) 0.0008(6) 0.0025(6)
C18 0.0186(8) 0.0143(7) 0.0138(8) -0.0015(6) 0.0012(7) 0.0015(7)
C19 0.0241(9) 0.0154(8) 0.0141(8) -0.0002(7) -0.0010(7) 0.0002(7)
C20 0.0254(10) 0.0203(9) 0.0173(9) -0.0036(7) -0.0002(7) -0.0018(8)
C21 0.0237(9) 0.0178(9) 0.0230(10) -0.0035(8) 0.0031(8) -0.0024(8)
C22 0.0218(9) 0.0147(8) 0.0218(9) 0.0020(7) 0.0033(7) -0.0006(7)
C23 0.0181(8) 0.0157(8) 0.0165(8) 0.0005(7) 0.0025(7) 0.0020(7)
N1 0.0211(7) 0.0142(7) 0.0118(6) -0.0009(6) -0.0010(6) 0.0018(6)
N2 0.0176(7) 0.0131(6) 0.0125(6) 0.0001(5) 0.0008(5) -0.0002(6)
N3 0.0165(7) 0.0129(6) 0.0138(7) 0.0000(6) 0.0019(6) 0.0011(6)
N4 0.0202(7) 0.0131(7) 0.0145(7) -0.0012(5) -0.0008(6) 0.0018(6)
N5 0.0259(8) 0.0144(7) 0.0155(7) -0.0028(6) -0.0064(6) 0.0027(7)
O1 0.0244(7) 0.0160(6) 0.0133(6) -0.0017(5) -0.0025(5) 0.0057(5)
O2 0.0297(8) 0.0169(6) 0.0157(6) -0.0049(5) -0.0074(6) 0.0065(6)
Cl3 0.0464(3) 0.0189(2) 0.0228(2) -0.00343(18) 0.0135(2) -0.0070(2)
C1S 0.056(2) 0.049(2) 0.064(2) 0.0049(18) -0.0017(19) -0.0024(18)
C2S 0.0390(14) 0.0467(16) 0.0320(13) -0.0036(12) 0.0039(12) -0.0045(14)
O1S 0.0596(17) 0.0574(16) 0.0565(16) -0.0030(14) -0.0030(13) -0.0073(14)

loop_
_atom_type_symbol
_atom_type_description
_atom_type_scat_dispersion_real
_atom_type_scat_dispersion_imag
_atom_type_scat_source
C C 0.0033 0.0016 'International Tables Vol C Tables 4.2.6.8 and 6.1.1.4'
H H 0.0000 0.0000 'International Tables Vol C Tables 4.2.6.8 and 6.1.1.4'
Cl Cl 0.1484 0.1585 'International Tables Vol C Tables 4.2.6.8 and 6.1.1.4'
N N 0.0061 0.0033 'International Tables Vol C Tables 4.2.6.8 and 6.1.1.4'
O O 0.0106 0.0060 'International Tables Vol C Tables 4.2.6.8 and 6.1.1.4'
V V 0.3005 0.5294 'International Tables Vol C Tables 4.2.6.8 and 6.1.1.4'

loop_
_geom_angle_atom_site_label_1
_geom_angle_atom_site_label_2
_geom_angle_atom_site_label_3
_geom_angle
_geom_angle_site_symmetry_1
_geom_angle_site_symmetry_3
_geom_angle_publ_flag
O1 V1 O2 74.78(6) . . ?
O1 V1 N3 142.48(6) . . ?
O2 V1 N3 142.62(7) . . ?
O1 V1 N2 72.03(6) . . ?
O2 V1 N2 146.45(6) . . ?
N3 V1 N2 70.87(6) . . ?
O1 V1 N4 146.75(6) . . ?
O2 V1 N4 71.98(6) . . ?
N3 V1 N4 70.75(6) . . ?
N2 V1 N4 140.92(6) . . ?
O1 V1 Cl1 87.80(5) . . ?
O2 V1 Cl1 88.25(5) . . ?
N3 V1 Cl1 94.88(5) . . ?
N2 V1 Cl1 85.75(5) . . ?
N4 V1 Cl1 90.38(5) . . ?
O1 V1 Cl2 91.35(5) . . ?
O2 V1 Cl2 92.43(5) . . ?
N3 V1 Cl2 85.23(5) . . ?
N2 V1 Cl2 93.09(5) . . ?
N4 V1 Cl2 90.84(5) . . ?
Cl1 V1 Cl2 178.73(2) . . ?
C2 C1 C6 119.8(2) . . ?
C2 C1 H1 120.1 . . ?
C6 C1 H1 120.1 . . ?
C1 C2 C3 120.2(2) . . ?
C1 C2 H2 119.9 . . ?
C3 C2 H2 119.9 . . ?
C4 C3 C2 120.0(2) . . ?
C4 C3 H3 120.0 . . ?
C2 C3 H3 120.0 . . ?
C3 C4 C5 120.7(2) . . ?
C3 C4 H4 119.7 . . ?
C5 C4 H4 119.7 . . ?
C4 C5 C6 119.2(2) . . ?
C4 C5 H5 120.4 . . ?
C6 C5 H5 120.4 . . ?
C5 C6 C1 120.16(19) . . ?
C5 C6 C7 122.35(19) . . ?
C1 C6 C7 117.48(18) . . ?
O1 C7 N1 118.97(18) . . ?
O1 C7 C6 120.62(18) . . ?
N1 C7 C6 120.40(17) . . ?
C9 C8 H8A 109.5 . . ?
C9 C8 H8B 109.5 . . ?
H8A C8 H8B 109.5 . . ?
C9 C8 H8C 109.5 . . ?
H8A C8 H8C 109.5 . . ?
H8B C8 H8C 109.5 . . ?
N2 C9 C10 110.79(17) . . ?
N2 C9 C8 126.74(18) . . ?
C10 C9 C8 122.43(17) . . ?
N3 C10 C11 122.18(19) . . ?
N3 C10 C9 113.48(16) . . ?
C11 C10 C9 124.34(18) . . ?
C12 C11 C10 118.63(19) . . ?
C12 C11 H11 120.7 . . ?
C10 C11 H11 120.7 . . ?
C11 C12 C13 119.35(18) . . ?
C11 C12 H12 120.3 . . ?
C13 C12 H12 120.3 . . ?
C12 C13 C14 118.66(19) . . ?
C12 C13 H13 120.7 . . ?
C14 C13 H13 120.7 . . ?
N3 C14 C13 122.08(18) . . ?
N3 C14 C15 113.57(17) . . ?
C13 C14 C15 124.35(18) . . ?
N4 C15 C14 111.04(17) . . ?
N4 C15 C16 126.85(19) . . ?
C14 C15 C16 122.09(17) . . ?
C15 C16 H16A 109.5 . . ?
C15 C16 H16B 109.5 . . ?
H16A C16 H16B 109.5 . . ?
C15 C16 H16C 109.5 . . ?
H16A C16 H16C 109.5 . . ?
H16B C16 H16C 109.5 . . ?
O2 C17 N5 118.54(18) . . ?
O2 C17 C18 120.81(18) . . ?
N5 C17 C18 120.57(18) . . ?
C23 C18 C19 120.17(18) . . ?
C23 C18 C17 117.03(17) . . ?
C19 C18 C17 122.76(18) . . ?
C20 C19 C18 119.34(19) . . ?
C20 C19 H19 120.3 . . ?
C18 C19 H19 120.3 . . ?
C19 C20 C21 120.5(2) . . ?
C19 C20 H20 119.7 . . ?
C21 C20 H20 119.7 . . ?
C20 C21 C22 120.0(2) . . ?
C20 C21 H21 120.0 . . ?
C22 C21 H21 120.0 . . ?
C23 C22 C21 119.97(19) . . ?
C23 C22 H22 120.0 . . ?
C21 C22 H22 120.0 . . ?
C22 C23 C18 119.99(19) . . ?
C22 C23 H23 120.0 . . ?
C18 C23 H23 120.0 . . ?
C7 N1 N2 111.41(16) . . ?
C7 N1 H1N 120(2) . . ?
N2 N1 H1N 121(2) . . ?
C9 N2 N1 120.75(17) . . ?
C9 N2 V1 123.91(14) . . ?
N1 N2 V1 115.27(12) . . ?
C10 N3 C14 118.99(17) . . ?
C10 N3 V1 120.08(13) . . ?
C14 N3 V1 120.62(13) . . ?
C15 N4 N5 121.05(17) . . ?
C15 N4 V1 123.53(14) . . ?
N5 N4 V1 115.36(12) . . ?
C17 N5 N4 112.57(17) . . ?
C17 N5 H5N 123.7 . . ?
N4 N5 H5N 123.7 . . ?
C7 O1 V1 118.82(13) . . ?
C17 O2 V1 120.45(13) . . ?
C2S C1S H1SA 109.5 . . ?
C2S C1S H1SB 109.5 . . ?
H1SA C1S H1SB 109.5 . . ?
C2S C1S H1SC 109.5 . . ?
H1SA C1S H1SC 109.5 . . ?
H1SB C1S H1SC 109.5 . . ?
O1S C2S C1S 106.3(3) . . ?
O1S C2S H2SA 110.5 . . ?
C1S C2S H2SA 110.5 . . ?
O1S C2S H2SB 110.5 . . ?
C1S C2S H2SB 110.5 . . ?
H2SA C2S H2SB 108.7 . . ?
C2S O1S H1S 109.5 . . ?

loop_
_geom_bond_atom_site_label_1
_geom_bond_atom_site_label_2
_geom_bond_distance
_geom_bond_site_symmetry_2
_geom_bond_publ_flag
V1 O1 2.0586(15) . ?
V1 O2 2.0609(15) . ?
V1 N3 2.1280(16) . ?
V1 N2 2.1404(17) . ?
V1 N4 2.1531(17) . ?
V1 Cl1 2.3629(6) . ?
V1 Cl2 2.3927(6) . ?
C1 C2 1.387(3) . ?
C1 C6 1.400(3) . ?
C1 H1 0.9300 . ?
C2 C3 1.391(4) . ?
C2 H2 0.9300 . ?
C3 C4 1.386(4) . ?
C3 H3 0.9300 . ?
C4 C5 1.393(3) . ?
C4 H4 0.9300 . ?
C5 C6 1.397(3) . ?
C5 H5 0.9300 . ?
C6 C7 1.468(3) . ?
C7 O1 1.249(2) . ?
C7 N1 1.352(3) . ?
C8 C9 1.486(3) . ?
C8 H8A 0.9600 . ?
C8 H8B 0.9600 . ?
C8 H8C 0.9600 . ?
C9 N2 1.292(2) . ?
C9 C10 1.476(3) . ?
C10 N3 1.347(3) . ?
C10 C11 1.393(3) . ?
C11 C12 1.388(3) . ?
C11 H11 0.9300 . ?
C12 C13 1.390(3) . ?
C12 H12 0.9300 . ?
C13 C14 1.395(3) . ?
C13 H13 0.9300 . ?
C14 N3 1.343(3) . ?
C14 C15 1.474(3) . ?
C15 N4 1.293(2) . ?
C15 C16 1.487(3) . ?
C16 H16A 0.9600 . ?
C16 H16B 0.9600 . ?
C16 H16C 0.9600 . ?
C17 O2 1.249(2) . ?
C17 N5 1.348(3) . ?
C17 C18 1.472(3) . ?
C18 C23 1.400(3) . ?
C18 C19 1.401(3) . ?
C19 C20 1.389(3) . ?
C19 H19 0.9300 . ?
C20 C21 1.393(3) . ?
C20 H20 0.9300 . ?
C21 C22 1.398(3) . ?
C21 H21 0.9300 . ?
C22 C23 1.385(3) . ?
C22 H22 0.9300 . ?
C23 H23 0.9300 . ?
N1 N2 1.378(2) . ?
N1 H1N 0.82(2) . ?
N4 N5 1.371(2) . ?
N5 H5N 0.81(2) . ?
C1S C2S 1.509(6) . ?
C1S H1SA 0.9600 . ?
C1S H1SB 0.9600 . ?
C1S H1SC 0.9600 . ?
C2S O1S 1.408(4) . ?
C2S H2SA 0.9700 . ?
C2S H2SB 0.9700 . ?
O1S H1S 0.8200 . ?

loop_
_geom_hbond_atom_site_label_D
_geom_hbond_atom_site_label_H
_geom_hbond_atom_site_label_A
_geom_hbond_distance_DH
_geom_hbond_distance_HA
_geom_hbond_distance_DA
_geom_hbond_angle_DHA
_geom_hbond_site_symmetry_A
N1 H1N Cl3 0.82(2) 2.25(2) 3.0595(17) 171(3) .
N5 H5N Cl3 0.81 2.75 3.2920(19) 126.1 2_674
N5 H5N O1S 0.81 2.19 2.843(4) 137.5 4_466
O1S H1S Cl2 0.82 2.35 3.095(3) 152.1 4_466
C3 H3 Cl3 0.93 2.72 3.485(2) 140.0 4_567
C8 H8A Cl3 0.96 2.68 3.383(2) 130.5 .
C11 H11 O1S 0.93 2.53 3.239(4) 133.5 2_675
C13 H13 Cl1 0.93 2.83 3.460(2) 125.9 3_656
C16 H16A Cl3 0.96 2.70 3.602(2) 156.0 2_674
C19 H19 Cl3 0.93 2.64 3.508(2) 156.0 2_674
C22 H22 Cl1 0.93 2.77 3.409(2) 126.9 3_646
C1S H1SA Cl3 0.96 2.18 3.131(5) 171.2 3_646
C1S H1SB O2 0.96 2.67 3.605(5) 166.0 4_466
